data_2219833
loop_
_publ_author_name
'Jali, Samuel'
'Friedrich, Holger B.'
'Bala, Muhammad D.'

_publ_section_title
;
 Dicarbonyl(\h^5^-cyclopentadienyl)bis(trimethylphosphine)molybdenum(II)
 trifluoromethanesulfonate
;
_journal_coeditor_code DN2388
_journal_issue 11
_journal_name_full 'Acta Crystallographica Section E'
_journal_page_first m1401
_journal_paper_doi 10.1107/S1600536808032662
_journal_volume 64
_journal_year 2008
_chemical_formula_iupac '[Mo (C5 H5) (C O)2 (C3 H9 P)2] C F3 S O3'
_chemical_formula_moiety 'C13 H23 Mo O2 P2 + , C F3 O3 S -'
_chemical_formula_sum 'C14 H23 F3 Mo O5 P2 S'
_chemical_formula_weight 518.26
_chemical_name_systematic
;
Dicarbonyl(\h^5^-cyclopentadienyl)bis(trimethylphosphine)molybdenum(II)
trifluoromethanesulfonate
;
_space_group_IT_number 14
_symmetry_cell_setting monoclinic
_symmetry_space_group_name_Hall '-P 2yn'
_symmetry_space_group_name_H-M 'P 1 21/n 1'
_atom_sites_solution_hydrogens geom
_atom_sites_solution_primary direct
_atom_sites_solution_secondary difmap
_cell_angle_alpha 90.00
_cell_angle_beta 95.4640(10)
_cell_angle_gamma 90.00
_cell_formula_units_Z 4
_cell_length_a 10.8919(5)
_cell_length_b 8.0864(3)
_cell_length_c 23.4132(10)
_cell_measurement_reflns_used 6234
_cell_measurement_temperature 296(2)
_cell_measurement_theta_max 28.0
_cell_measurement_theta_min 1.8
_cell_volume 2052.78(15)
_computing_cell_refinement 'SAINT-Plus (Bruker, 2005)'
_computing_data_collection 'APEX2 (Bruker, 2005)'
_computing_data_reduction 'SAINT-Plus (Bruker, 2005)'
_computing_molecular_graphics 'PLATON (Spek, 2003) and ORTEP-3 (Farrugia, 1997)'
_computing_publication_material 'SHELXTL (Sheldrick, 2008)'
_computing_structure_refinement 'SHELXTL (Sheldrick, 2008)'
_computing_structure_solution 'SHELXTL (Sheldrick, 2008)'
_diffrn_ambient_temperature 296(2)
_diffrn_measured_fraction_theta_full 1.000
_diffrn_measured_fraction_theta_max 1.000
_diffrn_measurement_device_type 'Bruker SMART CCD area-detector'
_diffrn_measurement_method '\f and \w'
_diffrn_radiation_monochromator graphite
_diffrn_radiation_source 'fine-focus sealed tube'
_diffrn_radiation_type MoK\a
_diffrn_radiation_wavelength 0.71073
_diffrn_reflns_av_R_equivalents 0.0421
_diffrn_reflns_av_sigmaI/netI 0.0277
_diffrn_reflns_limit_h_max 14
_diffrn_reflns_limit_h_min -14
_diffrn_reflns_limit_k_max 10
_diffrn_reflns_limit_k_min -10
_diffrn_reflns_limit_l_max 30
_diffrn_reflns_limit_l_min -29
_diffrn_reflns_number 20835
_diffrn_reflns_theta_full 28.00
_diffrn_reflns_theta_max 28.00
_diffrn_reflns_theta_min 1.75
_exptl_absorpt_coefficient_mu 0.944
_exptl_absorpt_correction_T_max 0.8636
_exptl_absorpt_correction_T_min 0.6600
_exptl_absorpt_correction_type integration
_exptl_absorpt_process_details '(SADABS; Bruker, 2005)'
_exptl_crystal_colour yellow
_exptl_crystal_density_diffrn 1.677
_exptl_crystal_density_method 'not measured'
_exptl_crystal_description block
_exptl_crystal_F_000 1048
_exptl_crystal_size_max 0.48
_exptl_crystal_size_mid 0.23
_exptl_crystal_size_min 0.16
_refine_diff_density_max 0.432
_refine_diff_density_min -0.479
_refine_ls_extinction_method none
_refine_ls_goodness_of_fit_ref 1.085
_refine_ls_hydrogen_treatment constr
_refine_ls_matrix_type full
_refine_ls_number_parameters 241
_refine_ls_number_reflns 4960
_refine_ls_number_restraints 0
_refine_ls_restrained_S_all 1.085
_refine_ls_R_factor_all 0.0280
_refine_ls_R_factor_gt 0.0244
_refine_ls_shift/su_max 0.003
_refine_ls_shift/su_mean 0.000
_refine_ls_structure_factor_coef Fsqd
_refine_ls_weighting_details 'calc w=1/[\s^2^(Fo^2^)+(0.0157P)^2^+1.38P] where P=(Fo^2^+2Fc^2^)/3'
_refine_ls_weighting_scheme calc
_refine_ls_wR_factor_gt 0.0526
_refine_ls_wR_factor_ref 0.0537
_reflns_number_gt 4542
_reflns_number_total 4960
_reflns_threshold_expression I>2\s(I)
_cod_data_source_file dn2388.cif
_cod_data_source_block I
_cod_original_sg_symbol_H-M 'P 21/n'
_cod_database_code 2219833
_cod_database_fobs_code 2219833

loop_
_symmetry_equiv_pos_as_xyz
'x, y, z'
'-x+1/2, y+1/2, -z+1/2'
'-x, -y, -z'
'x-1/2, -y-1/2, z-1/2'

loop_
_atom_site_type_symbol
_atom_site_label
_atom_site_fract_x
_atom_site_fract_y
_atom_site_fract_z
_atom_site_U_iso_or_equiv
_atom_site_adp_type
_atom_site_calc_flag
_atom_site_refinement_flags
_atom_site_occupancy
Mo Mo1 0.085336(12) 0.084776(17) 0.865019(6) 0.01416(4) Uani d . 1
S S4 0.41202(4) 0.53406(6) 1.12198(2) 0.02194(10) Uani d . 1
P P12 0.29392(4) -0.03890(6) 0.87511(2) 0.01945(10) Uani d . 1
P P13 -0.11979(4) -0.04769(6) 0.84825(2) 0.01899(10) Uani d . 1
O O11 0.07705(14) -0.1616(2) 0.96710(6) 0.0382(4) Uani d . 1
O O12 0.10322(15) -0.1046(2) 0.75064(7) 0.0429(4) Uani d . 1
O O41 0.33084(14) 0.6492(2) 1.14629(7) 0.0394(4) Uani d . 1
O O42 0.53050(12) 0.59896(17) 1.11112(7) 0.0318(3) Uani d . 1
O O43 0.41363(13) 0.37125(19) 1.14704(7) 0.0341(3) Uani d . 1
F F41 0.33337(16) 0.6369(2) 1.01893(6) 0.0600(4) Uani d . 1
F F42 0.39519(15) 0.3859(2) 1.02214(6) 0.0547(4) Uani d . 1
F F43 0.22046(12) 0.4479(2) 1.05128(6) 0.0522(4) Uani d . 1
C C11 0.0608(2) 0.3282(2) 0.91851(10) 0.0372(5) Uani d . 1
H H11 0.0451 0.3259 0.9577 0.045 Uiso calc R 1
C C12 0.17744(19) 0.3326(2) 0.89736(10) 0.0322(5) Uani d . 1
H H12 0.2547 0.3324 0.9199 0.039 Uiso calc R 1
C C13 0.1599(2) 0.3372(2) 0.83737(10) 0.0350(5) Uani d . 1
H H13 0.2233 0.3416 0.8122 0.042 Uiso calc R 1
C C14 0.0330(2) 0.3343(3) 0.82086(11) 0.0382(5) Uani d . 1
H H14 -0.0049 0.3363 0.7826 0.046 Uiso calc R 1
C C15 -0.02827(19) 0.3280(2) 0.87089(12) 0.0388(6) Uani d . 1
H H15 -0.1151 0.3242 0.8723 0.047 Uiso calc R 1
C C16 0.08055(16) -0.0733(2) 0.92869(8) 0.0222(4) Uani d . 1
C C17 0.09558(16) -0.0397(2) 0.79389(8) 0.0236(4) Uani d . 1
C C21 0.2917(2) -0.2612(2) 0.86869(12) 0.0390(5) Uani d . 1
H H21A 0.3764 -0.3033 0.8727 0.059 Uiso calc R 1
H H21B 0.2514 -0.2924 0.8310 0.059 Uiso calc R 1
H H21C 0.2460 -0.3085 0.8989 0.059 Uiso calc R 1
C C22 0.39704(18) 0.0273(3) 0.82312(9) 0.0312(4) Uani d . 1
H H22A 0.4707 -0.0430 0.8263 0.047 Uiso calc R 1
H H22B 0.4213 0.1425 0.8306 0.047 Uiso calc R 1
H H22C 0.3549 0.0181 0.7844 0.047 Uiso calc R 1
C C23 0.38690(19) -0.0031(3) 0.94249(9) 0.0359(5) Uani d . 1
H H23A 0.3408 -0.0378 0.9744 0.054 Uiso calc R 1
H H23B 0.4067 0.1148 0.9463 0.054 Uiso calc R 1
H H23C 0.4634 -0.0671 0.9432 0.054 Uiso calc R 1
C C31 -0.11193(18) -0.2684(2) 0.83587(10) 0.0320(5) Uani d . 1
H H31A -0.1953 -0.3151 0.8329 0.048 Uiso calc R 1
H H31B -0.0619 -0.3207 0.8679 0.048 Uiso calc R 1
H H31C -0.0743 -0.2890 0.8001 0.048 Uiso calc R 1
C C32 -0.21945(17) -0.0306(3) 0.90569(9) 0.0274(4) Uani d . 1
H H32A -0.2405 0.0858 0.9111 0.041 Uiso calc R 1
H H32B -0.1767 -0.0742 0.9413 0.041 Uiso calc R 1
H H32C -0.2951 -0.0942 0.8958 0.041 Uiso calc R 1
C C33 -0.21636(19) 0.0275(3) 0.78623(9) 0.0340(5) Uani d . 1
H H33A -0.2929 -0.0368 0.7816 0.051 Uiso calc R 1
H H33B -0.1724 0.0154 0.7518 0.051 Uiso calc R 1
H H33C -0.2358 0.1443 0.7918 0.051 Uiso calc R 1
C C41 0.3370(2) 0.4999(3) 1.04982(9) 0.0338(5) Uani d . 1

loop_
_atom_site_aniso_label
_atom_site_aniso_U_11
_atom_site_aniso_U_22
_atom_site_aniso_U_33
_atom_site_aniso_U_12
_atom_site_aniso_U_13
_atom_site_aniso_U_23
Mo1 0.01406(7) 0.01252(7) 0.01594(7) 0.00108(5) 0.00169(5) 0.00056(5)
S4 0.01749(19) 0.0219(2) 0.0267(2) 0.00263(16) 0.00369(17) -0.00058(17)
P12 0.0156(2) 0.0171(2) 0.0252(2) 0.00222(16) -0.00038(17) 0.00011(17)
P13 0.0158(2) 0.0189(2) 0.0222(2) -0.00024(16) 0.00109(17) -0.00368(17)
O43 0.0266(7) 0.0312(8) 0.0444(9) -0.0025(6) 0.0025(6) 0.0111(7)
O42 0.0240(7) 0.0291(7) 0.0429(8) -0.0053(6) 0.0064(6) 0.0003(6)
O11 0.0392(8) 0.0433(9) 0.0321(8) -0.0005(7) 0.0036(7) 0.0186(7)
O41 0.0342(8) 0.0435(9) 0.0409(9) 0.0151(7) 0.0064(7) -0.0108(7)
O12 0.0372(8) 0.0633(11) 0.0285(8) 0.0020(8) 0.0053(7) -0.0207(8)
F42 0.0582(9) 0.0639(10) 0.0435(8) 0.0006(8) 0.0121(7) -0.0247(7)
F43 0.0294(7) 0.0817(11) 0.0439(8) -0.0119(7) -0.0053(6) -0.0059(8)
F41 0.0748(11) 0.0613(10) 0.0415(8) -0.0009(9) -0.0075(8) 0.0212(8)
C14 0.0466(13) 0.0209(10) 0.0458(13) 0.0084(9) -0.0025(11) 0.0122(9)
C12 0.0299(10) 0.0149(9) 0.0508(13) -0.0020(8) -0.0020(9) -0.0052(9)
C21 0.0284(10) 0.0194(10) 0.0687(16) 0.0076(8) 0.0017(10) -0.0008(10)
C31 0.0248(9) 0.0219(9) 0.0497(13) -0.0063(8) 0.0061(9) -0.0119(9)
C11 0.0564(14) 0.0157(9) 0.0429(12) -0.0026(9) 0.0228(11) -0.0097(8)
C41 0.0334(11) 0.0375(12) 0.0305(11) -0.0011(9) 0.0034(9) -0.0002(9)
C15 0.0217(9) 0.0141(9) 0.0820(18) 0.0046(7) 0.0123(10) -0.0014(10)
C17 0.0167(8) 0.0299(10) 0.0241(9) 0.0026(7) 0.0021(7) -0.0020(8)
C32 0.0225(9) 0.0294(10) 0.0315(10) -0.0022(8) 0.0091(8) -0.0018(8)
C16 0.0192(8) 0.0237(9) 0.0235(9) -0.0004(7) 0.0009(7) 0.0008(7)
C22 0.0224(9) 0.0383(11) 0.0339(11) 0.0003(8) 0.0089(8) -0.0013(9)
C33 0.0246(9) 0.0478(13) 0.0279(10) 0.0080(9) -0.0055(8) -0.0055(9)
C13 0.0372(11) 0.0162(9) 0.0549(14) 0.0009(8) 0.0217(10) 0.0089(9)
C23 0.0265(10) 0.0458(13) 0.0331(11) 0.0017(9) -0.0088(9) 0.0016(10)

loop_
_atom_type_symbol
_atom_type_description
_atom_type_scat_dispersion_real
_atom_type_scat_dispersion_imag
_atom_type_scat_source
C C 0.0033 0.0016 'International Tables Vol C Tables 4.2.6.8 and 6.1.1.4'
H H 0.0000 0.0000 'International Tables Vol C Tables 4.2.6.8 and 6.1.1.4'
O O 0.0106 0.0060 'International Tables Vol C Tables 4.2.6.8 and 6.1.1.4'
P P 0.1023 0.0942 'International Tables Vol C Tables 4.2.6.8 and 6.1.1.4'
Mo Mo -1.6832 0.6857 'International Tables Vol C Tables 4.2.6.8 and 6.1.1.4'
S S 0.1246 0.1234 'International Tables Vol C Tables 4.2.6.8 and 6.1.1.4'
F F 0.0171 0.0103 'International Tables Vol C Tables 4.2.6.8 and 6.1.1.4'

loop_
_geom_angle_atom_site_label_1
_geom_angle_atom_site_label_2
_geom_angle_atom_site_label_3
_geom_angle
C17 Mo1 C16 108.55(8)
C17 Mo1 C13 99.54(8)
C16 Mo1 C13 145.16(8)
C17 Mo1 C14 95.73(8)
C16 Mo1 C14 151.85(8)
C13 Mo1 C14 35.22(8)
C17 Mo1 C15 123.82(9)
C16 Mo1 C15 116.75(8)
C13 Mo1 C15 58.33(7)
C14 Mo1 C15 35.14(9)
C17 Mo1 C12 131.26(8)
C16 Mo1 C12 110.69(8)
C13 Mo1 C12 35.06(8)
C14 Mo1 C12 58.41(8)
C15 Mo1 C12 58.10(7)
C17 Mo1 C11 153.87(8)
C16 Mo1 C11 97.31(8)
C13 Mo1 C11 58.21(8)
C14 Mo1 C11 58.30(9)
C15 Mo1 C11 34.84(9)
C12 Mo1 C11 34.86(7)
C17 Mo1 P12 75.35(5)
C16 Mo1 P12 75.84(5)
C13 Mo1 P12 92.28(5)
C14 Mo1 P12 125.47(6)
C15 Mo1 P12 145.32(5)
C12 Mo1 P12 87.35(5)
C11 Mo1 P12 115.83(6)
C17 Mo1 P13 76.49(5)
C16 Mo1 P13 75.55(5)
C13 Mo1 P13 132.34(6)
C14 Mo1 P13 97.26(6)
C15 Mo1 P13 84.17(5)
C12 Mo1 P13 140.93(5)
C11 Mo1 P13 107.38(6)
P12 Mo1 P13 130.342(16)
O42 S4 O41 115.43(10)
O42 S4 O43 115.41(9)
O41 S4 O43 114.49(10)
O42 S4 C41 102.81(10)
O41 S4 C41 103.07(10)
O43 S4 C41 103.04(10)
C21 P12 C22 104.03(11)
C21 P12 C23 103.48(11)
C22 P12 C23 101.91(10)
C21 P12 Mo1 112.96(7)
C22 P12 Mo1 116.01(7)
C23 P12 Mo1 116.75(8)
C31 P13 C32 103.58(10)
C31 P13 C33 103.56(11)
C32 P13 C33 103.05(10)
C31 P13 Mo1 113.33(7)
C32 P13 Mo1 116.40(7)
C33 P13 Mo1 115.32(8)
C13 C14 C15 107.8(2)
C13 C14 Mo1 72.33(11)
C15 C14 Mo1 73.24(12)
C13 C14 H14 126.1
C15 C14 H14 126.1
Mo1 C14 H14 120.2
C13 C12 C11 108.2(2)
C13 C12 Mo1 71.59(11)
C11 C12 Mo1 73.63(11)
C13 C12 H12 125.9
C11 C12 H12 125.9
Mo1 C12 H12 120.6
P12 C21 H21A 109.5
P12 C21 H21B 109.5
H21A C21 H21B 109.5
P12 C21 H21C 109.5
H21A C21 H21C 109.5
H21B C21 H21C 109.5
P13 C31 H31A 109.5
P13 C31 H31B 109.5
H31A C31 H31B 109.5
P13 C31 H31C 109.5
H31A C31 H31C 109.5
H31B C31 H31C 109.5
C15 C11 C12 107.4(2)
C15 C11 Mo1 71.51(11)
C12 C11 Mo1 71.51(11)
C15 C11 H11 126.3
C12 C11 H11 126.3
Mo1 C11 H11 122.4
F41 C41 F42 107.85(19)
F41 C41 F43 107.34(19)
F42 C41 F43 107.02(19)
F41 C41 S4 111.54(16)
F42 C41 S4 111.43(15)
F43 C41 S4 111.42(15)
C14 C15 C11 108.34(19)
C14 C15 Mo1 71.62(11)
C11 C15 Mo1 73.65(11)
C14 C15 H15 125.8
C11 C15 H15 125.8
Mo1 C15 H15 120.6
O12 C17 Mo1 176.13(18)
P13 C32 H32A 109.5
P13 C32 H32B 109.5
H32A C32 H32B 109.5
P13 C32 H32C 109.5
H32A C32 H32C 109.5
H32B C32 H32C 109.5
O11 C16 Mo1 177.79(17)
P12 C22 H22A 109.5
P12 C22 H22B 109.5
H22A C22 H22B 109.5
P12 C22 H22C 109.5
H22A C22 H22C 109.5
H22B C22 H22C 109.5
P13 C33 H33A 109.5
P13 C33 H33B 109.5
H33A C33 H33B 109.5
P13 C33 H33C 109.5
H33A C33 H33C 109.5
H33B C33 H33C 109.5
C14 C13 C12 108.3(2)
C14 C13 Mo1 72.45(12)
C12 C13 Mo1 73.35(11)
C14 C13 H13 125.9
C12 C13 H13 125.9
Mo1 C13 H13 120.1
P12 C23 H23A 109.5
P12 C23 H23B 109.5
H23A C23 H23B 109.5
P12 C23 H23C 109.5
H23A C23 H23C 109.5
H23B C23 H23C 109.5

loop_
_geom_bond_atom_site_label_1
_geom_bond_atom_site_label_2
_geom_bond_distance
Mo1 C17 1.9581(19)
Mo1 C16 1.9683(19)
Mo1 C13 2.3123(19)
Mo1 C14 2.314(2)
Mo1 C15 2.3346(19)
Mo1 C12 2.3348(19)
Mo1 C11 2.362(2)
Mo1 P12 2.4729(5)
Mo1 P13 2.4751(5)
S4 O42 1.4379(14)
S4 O41 1.4384(15)
S4 O43 1.4408(15)
S4 C41 1.826(2)
P12 C21 1.804(2)
P12 C22 1.814(2)
P12 C23 1.815(2)
P13 C31 1.812(2)
P13 C32 1.8122(19)
P13 C33 1.815(2)
O11 C16 1.152(2)
O12 C17 1.150(2)
F42 C41 1.323(3)
F43 C41 1.341(3)
F41 C41 1.321(3)
C14 C13 1.399(3)
C14 C15 1.403(3)
C14 H14 0.9500
C12 C13 1.400(3)
C12 C11 1.407(3)
C12 H12 0.9500
C21 H21A 0.9800
C21 H21B 0.9800
C21 H21C 0.9800
C31 H31A 0.9800
C31 H31B 0.9800
C31 H31C 0.9800
C11 C15 1.406(3)
C11 H11 0.9500
C15 H15 0.9500
C32 H32A 0.9800
C32 H32B 0.9800
C32 H32C 0.9800
C22 H22A 0.9800
C22 H22B 0.9800
C22 H22C 0.9800
C33 H33A 0.9800
C33 H33B 0.9800
C33 H33C 0.9800
C13 H13 0.9500
C23 H23A 0.9800
C23 H23B 0.9800
C23 H23C 0.9800

loop_
_geom_torsion_atom_site_label_1
_geom_torsion_atom_site_label_2
_geom_torsion_atom_site_label_3
_geom_torsion_atom_site_label_4
_geom_torsion
C17 Mo1 P12 C21 -57.17(11)
C16 Mo1 P12 C21 56.73(11)
C13 Mo1 P12 C21 -156.44(11)
C14 Mo1 P12 C21 -143.76(12)
C15 Mo1 P12 C21 173.54(15)
C12 Mo1 P12 C21 168.84(11)
C11 Mo1 P12 C21 148.08(11)
P13 Mo1 P12 C21 0.23(10)
C17 Mo1 P12 C22 62.81(10)
C16 Mo1 P12 C22 176.71(10)
C13 Mo1 P12 C22 -36.45(10)
C14 Mo1 P12 C22 -23.77(11)
C15 Mo1 P12 C22 -66.48(14)
C12 Mo1 P12 C22 -71.18(10)
C11 Mo1 P12 C22 -91.94(10)
P13 Mo1 P12 C22 120.21(8)
C17 Mo1 P12 C23 -176.98(11)
C16 Mo1 P12 C23 -63.08(11)
C13 Mo1 P12 C23 83.76(11)
C14 Mo1 P12 C23 96.44(12)
C15 Mo1 P12 C23 53.74(15)
C12 Mo1 P12 C23 49.03(11)
C11 Mo1 P12 C23 28.27(11)
P13 Mo1 P12 C23 -119.58(9)
C17 Mo1 P13 C31 51.37(10)
C16 Mo1 P13 C31 -62.19(10)
C13 Mo1 P13 C31 142.04(11)
C14 Mo1 P13 C31 145.55(11)
C15 Mo1 P13 C31 178.23(11)
C12 Mo1 P13 C31 -167.35(12)
C11 Mo1 P13 C31 -155.46(10)
P12 Mo1 P13 C31 -5.58(9)
C17 Mo1 P13 C32 171.34(10)
C16 Mo1 P13 C32 57.78(10)
C13 Mo1 P13 C32 -97.99(11)
C14 Mo1 P13 C32 -94.48(10)
C15 Mo1 P13 C32 -61.79(10)
C12 Mo1 P13 C32 -47.38(12)
C11 Mo1 P13 C32 -35.49(10)
P12 Mo1 P13 C32 114.39(8)
C17 Mo1 P13 C33 -67.75(10)
C16 Mo1 P13 C33 178.69(10)
C13 Mo1 P13 C33 22.92(11)
C14 Mo1 P13 C33 26.43(10)
C15 Mo1 P13 C33 59.12(10)
C12 Mo1 P13 C33 73.53(12)
C11 Mo1 P13 C33 85.42(10)
P12 Mo1 P13 C33 -124.70(8)
C17 Mo1 C14 C13 -98.44(15)
C16 Mo1 C14 C13 111.66(19)
C15 Mo1 C14 C13 115.5(2)
C12 Mo1 C14 C13 37.32(13)
C11 Mo1 C14 C13 78.53(15)
P12 Mo1 C14 C13 -22.36(17)
P13 Mo1 C14 C13 -175.50(13)
C17 Mo1 C14 C15 146.02(14)
C16 Mo1 C14 C15 -3.9(2)
C13 Mo1 C14 C15 -115.5(2)
C12 Mo1 C14 C15 -78.22(15)
C11 Mo1 C14 C15 -37.02(13)
P12 Mo1 C14 C15 -137.90(12)
P13 Mo1 C14 C15 68.96(13)
C17 Mo1 C12 C13 29.95(16)
C16 Mo1 C12 C13 171.56(12)
C14 Mo1 C12 C13 -37.49(13)
C15 Mo1 C12 C13 -79.07(14)
C11 Mo1 C12 C13 -116.16(19)
P12 Mo1 C12 C13 97.78(12)
P13 Mo1 C12 C13 -96.03(14)
C17 Mo1 C12 C11 146.11(14)
C16 Mo1 C12 C11 -72.28(15)
C13 Mo1 C12 C11 116.16(19)
C14 Mo1 C12 C11 78.67(15)
C15 Mo1 C12 C11 37.08(14)
P12 Mo1 C12 C11 -146.07(14)
P13 Mo1 C12 C11 20.12(18)
C13 C12 C11 C15 0.8(2)
Mo1 C12 C11 C15 -62.93(14)
C13 C12 C11 Mo1 63.70(14)
C17 Mo1 C11 C15 44.2(2)
C16 Mo1 C11 C15 -127.59(13)
C13 Mo1 C11 C15 79.01(14)
C14 Mo1 C11 C15 37.34(13)
C12 Mo1 C11 C15 116.36(19)
P12 Mo1 C11 C15 154.64(11)
P13 Mo1 C11 C15 -50.51(13)
C17 Mo1 C11 C12 -72.2(2)
C16 Mo1 C11 C12 116.05(14)
C13 Mo1 C11 C12 -37.35(13)
C14 Mo1 C11 C12 -79.02(15)
C15 Mo1 C11 C12 -116.36(19)
P12 Mo1 C11 C12 38.28(15)
P13 Mo1 C11 C12 -166.87(12)
O42 S4 C41 F41 -56.27(18)
O41 S4 C41 F41 64.05(18)
O43 S4 C41 F41 -176.57(16)
O42 S4 C41 F42 64.33(18)
O41 S4 C41 F42 -175.35(16)
O43 S4 C41 F42 -55.97(18)
O42 S4 C41 F43 -176.21(16)
O41 S4 C41 F43 -55.89(18)
O43 S4 C41 F43 63.49(18)
C13 C14 C15 C11 0.4(2)
Mo1 C14 C15 C11 65.00(14)
C13 C14 C15 Mo1 -64.55(14)
C12 C11 C15 C14 -0.8(2)
Mo1 C11 C15 C14 -63.68(14)
C12 C11 C15 Mo1 62.93(14)
C17 Mo1 C15 C14 -42.02(16)
C16 Mo1 C15 C14 177.95(13)
C13 Mo1 C15 C14 37.68(14)
C12 Mo1 C15 C14 79.19(15)
C11 Mo1 C15 C14 116.29(19)
P12 Mo1 C15 C14 73.65(19)
P13 Mo1 C15 C14 -111.46(14)
C17 Mo1 C15 C11 -158.31(13)
C16 Mo1 C15 C11 61.66(14)
C13 Mo1 C15 C11 -78.61(14)
C14 Mo1 C15 C11 -116.29(19)
C12 Mo1 C15 C11 -37.11(13)
P12 Mo1 C15 C11 -42.64(19)
P13 Mo1 C15 C11 132.24(13)
C15 C14 C13 C12 0.0(2)
Mo1 C14 C13 C12 -65.11(14)
C15 C14 C13 Mo1 65.15(14)
C11 C12 C13 C14 -0.5(2)
Mo1 C12 C13 C14 64.52(14)
C11 C12 C13 Mo1 -65.03(14)
C17 Mo1 C13 C14 86.41(15)
C16 Mo1 C13 C14 -129.86(16)
C15 Mo1 C13 C14 -37.60(14)
C12 Mo1 C13 C14 -115.95(19)
C11 Mo1 C13 C14 -78.82(15)
P12 Mo1 C13 C14 161.94(14)
P13 Mo1 C13 C14 6.05(18)
C17 Mo1 C13 C12 -157.63(12)
C16 Mo1 C13 C12 -13.9(2)
C14 Mo1 C13 C12 115.95(19)
C15 Mo1 C13 C12 78.35(14)
C11 Mo1 C13 C12 37.13(13)
P12 Mo1 C13 C12 -82.11(12)
P13 Mo1 C13 C12 122.01(12)
